data_7718978
loop_
_publ_author_name
'Milovanovi&#x107;, Milan R'
'Nikoli&#x107;, Stefan R'
'Dup&#xe9;, Antoine'
'Schachner, J&#xf6;rg A'
'Mihajlovi&#x107;, Ljiljana E'

_publ_section_title
;
 Oxidorhenium(V) complexes of apigenin: a rare example of catalysis with
 <i>O</i>,<i>O</i>-bidentate ligands obtained from a naturally renewable
 resource.
;
_journal_issue 28
_journal_name_full 'Dalton transactions (Cambridge, England : 2003)'
_journal_page_first 11047
_journal_page_last 11055
_journal_paper_doi 10.1039/d5dt01095k
_journal_volume 54
_journal_year 2025
_chemical_formula_moiety 'C19 H14 O7'
_chemical_formula_sum 'C19 H14 O7'
_chemical_formula_weight 354.30
_chemical_name_systematic 5-hydroxy-7-acetoxy-2-(4-[acetoxy]phenyl)-4H-1-benzopyran-4-one
_space_group_crystal_system monoclinic
_space_group_IT_number 14
_space_group_name_Hall '-P 2yn'
_space_group_name_H-M_alt 'P 1 21/n 1'
_atom_sites_solution_hydrogens mixed
_atom_sites_solution_primary dual
_audit_creation_date 2024-11-29
_audit_creation_method
;
Olex2 1.5-ac6-020
(compiled 2024.02.14 svn.r2f8d729c for Rigaku Oxford Diffraction, GUI svn.r6966)
;
_audit_update_record
;
2024-12-04 deposited with the CCDC.	2025-06-11 downloaded from the CCDC.
;
_cell_angle_alpha 90
_cell_angle_beta 105.164(2)
_cell_angle_gamma 90
_cell_formula_units_Z 4
_cell_length_a 17.3307(3)
_cell_length_b 4.99390(10)
_cell_length_c 19.0125(3)
_cell_measurement_reflns_used 7897
_cell_measurement_temperature 100.00(13)
_cell_measurement_theta_max 77.4550
_cell_measurement_theta_min 3.0670
_cell_volume 1588.20(5)
_computing_cell_refinement 'CrysAlisPro 1.171.43.123a (Rigaku OD, 2024)'
_computing_data_collection 'CrysAlisPro system (CCD 43.106a 64-bit (release 01-02-2024))'
_computing_data_reduction 'CrysAlisPro 1.171.43.123a (Rigaku OD, 2024)'
_computing_molecular_graphics 'Olex2 1.5-ac6-020 (Dolomanov et al., 2009)'
_computing_publication_material 'Olex2 1.5-ac6-020 (Dolomanov et al., 2009)'
_computing_structure_refinement 'SHELXL 2019/3 (Sheldrick, 2015)'
_computing_structure_solution 'SHELXT 2018/2 (Sheldrick, 2018)'
_diffrn_ambient_temperature 100.00(13)
_diffrn_detector 'Hybrid Pixel Array Detector'
_diffrn_detector_area_resol_mean 10.0000
_diffrn_detector_type 'HyPix-Arc 100'
_diffrn_measured_fraction_theta_full 1.000
_diffrn_measured_fraction_theta_max 1.000
_diffrn_measurement_details
;
List of Runs (angles in degrees, time in seconds):

  # Type    Start    End  Width  t~exp~   \w     \q     \k     \f   Frames
#--------------------------------------------------------------------------
  1  \w    -41.00  -9.00   0.50    0.70    --    8.00 120.00-153.19   64
  2  \w    -29.00   3.00   0.50    0.70    --   12.00 105.00 109.03   64
  3  \w      9.00  39.00   0.50    0.70    --   28.00  66.00  57.57   60
  4  \w   -143.00 -51.00   0.50    0.70    --  -68.00 -53.00-157.85  184
  5  \w    -85.00 -13.00   0.50    0.70    --  -80.27 125.00  90.00  144
  6  \w    -35.00  -3.00   0.50    0.70    --  -80.27  30.00-120.00   64
  7  \w    -71.00  -7.00   0.50    0.70    --  -80.27  61.00  60.00  128
  8  \w    -35.00  -3.00   0.50    0.70    --  -80.27  30.00 -60.00   64
  9  \w   -160.00 -68.00   0.50    3.50    --  -84.00 -47.00 138.27  184
 10  \w     40.00 105.00   0.50    3.50    --  106.75 -77.00 120.00  130
 11  \w    101.00 174.00   0.50    3.50    --  106.75  91.00-175.00  146
 12  \w     34.00  71.00   0.50    3.50    --  106.75 -61.00-180.00   74
 13  \w     34.00  71.00   0.50    3.50    --  106.75 -61.00  60.00   74
 14  \w     90.00 178.00   0.50    3.50    --  106.75  30.00   0.00  176
 15  \w     34.00  71.00   0.50    3.50    --  106.75 -61.00   0.00   74
 16  \w    148.00 177.00   0.50    3.50    --  110.00  -5.00 150.96   58
 17  \w     66.00 163.00   0.50    3.50    --  110.00  18.00  70.89  194
 18  \w     81.00 133.00   0.50    3.50    --  110.00 -88.00 -94.67  104
 19  \w     44.00  70.00   0.50    3.50    --  110.00 -87.00  40.32   52
 20  \w    106.00 132.00   0.50    3.50    --  110.00 -82.00 131.62   52
 21  \w     45.00  71.00   0.50    3.50    --  110.00 -82.00 131.62   52
 22  \w     52.00  89.00   0.50    3.50    --  110.00 -78.00  -3.58   74
 23  \w    153.00 178.00   0.50    3.50    --  110.00  14.00  18.38   50
 24  \w     67.00 105.00   0.50    3.50    --  110.00  14.00  18.38   76
 25  \w    137.00 171.00   0.50    3.50    --  110.00  11.00 -80.42   68
 26  \w    106.00 134.00   0.50    3.50    --  110.00 -81.00  89.16   56
 27  \w     45.00  85.00   0.50    3.50    --  110.00  11.00 -80.42   80
 28  \w     80.00 113.00   0.50    3.50    --  110.00 -88.00 -29.20   66
 29  \w    121.00 146.00   0.50    3.50    --  110.00  18.00  70.89   50
 30  \w     61.00  86.00   0.50    3.50    --  110.00   4.00 -99.41   50
 31  \w     50.00  86.00   0.50    3.50    --  110.00 -85.00 144.63   72
 32  \w    130.00 156.00   0.50    3.50    --  110.00   4.00 -99.41   52
 33  \w     43.00 125.00   0.50    3.50    --  110.00 -87.00  54.85  164
 34  \w     71.00  97.00   0.50    3.50    --  110.00 -81.00  89.16   52
 35  \w     49.00 103.00   0.50    3.50    --  110.00 -87.00-130.02  108
 36  \w    153.00 178.00   0.50    3.50    --  110.00  19.00 177.29   50
 37  \w     55.00 100.00   0.50    3.50    --  110.00 -88.00-158.65   90
;
_diffrn_measurement_device 'four-circle diffractometer'
_diffrn_measurement_device_type 'XtaLAB Synergy, Dualflex, HyPix-Arc 100'
_diffrn_measurement_method '\w scans'
_diffrn_orient_matrix_type 'CrysAlisPro convention (1999,Acta A55,543-557)'
_diffrn_orient_matrix_UB_11 0.0221854000
_diffrn_orient_matrix_UB_12 -0.1723895000
_diffrn_orient_matrix_UB_13 0.0695762000
_diffrn_orient_matrix_UB_21 -0.0298359000
_diffrn_orient_matrix_UB_22 0.2234940000
_diffrn_orient_matrix_UB_23 0.0421818000
_diffrn_orient_matrix_UB_31 -0.0842823000
_diffrn_orient_matrix_UB_32 -0.1244773000
_diffrn_orient_matrix_UB_33 -0.0206115000
_diffrn_radiation_monochromator mirror
_diffrn_radiation_probe x-ray
_diffrn_radiation_type 'Cu K\a'
_diffrn_radiation_wavelength 1.54184
_diffrn_reflns_av_R_equivalents 0.0297
_diffrn_reflns_av_unetI/netI 0.0254
_diffrn_reflns_Laue_measured_fraction_full 1.000
_diffrn_reflns_Laue_measured_fraction_max 1.000
_diffrn_reflns_limit_h_max 15
_diffrn_reflns_limit_h_min -21
_diffrn_reflns_limit_k_max 6
_diffrn_reflns_limit_k_min -6
_diffrn_reflns_limit_l_max 24
_diffrn_reflns_limit_l_min -24
_diffrn_reflns_number 17848
_diffrn_reflns_point_group_measured_fraction_full 1.000
_diffrn_reflns_point_group_measured_fraction_max 1.000
_diffrn_reflns_theta_full 67.684
_diffrn_reflns_theta_max 77.367
_diffrn_reflns_theta_min 3.074
_diffrn_source 'micro-focus sealed X-ray tube'
_diffrn_source_type 'PhotonJet (Cu) X-ray Source'
_exptl_absorpt_coefficient_mu 0.968
_exptl_absorpt_correction_T_max 1.000
_exptl_absorpt_correction_T_min 0.808
_exptl_absorpt_correction_type gaussian
_exptl_absorpt_process_details
;
CrysAlisPro 1.171.43.123a (Rigaku Oxford Diffraction, 2024)
Numerical absorption correction based on gaussian integration over
a multifaceted crystal model
Empirical absorption correction using spherical harmonics,
implemented in SCALE3 ABSPACK scaling algorithm.
;
_exptl_crystal_colour yellow
_exptl_crystal_colour_primary yellow
_exptl_crystal_density_diffrn 1.482
_exptl_crystal_description block
_exptl_crystal_F_000 736
_exptl_crystal_recrystallization_method 'The material was recrystallised from THF by slow evaporation'
_exptl_crystal_size_max 0.14
_exptl_crystal_size_mid 0.09
_exptl_crystal_size_min 0.07
_refine_diff_density_max 0.212
_refine_diff_density_min -0.186
_refine_diff_density_rms 0.036
_refine_ls_extinction_method none
_refine_ls_goodness_of_fit_ref 1.067
_refine_ls_hydrogen_treatment mixed
_refine_ls_matrix_type full
_refine_ls_number_parameters 251
_refine_ls_number_reflns 3369
_refine_ls_number_restraints 1
_refine_ls_restrained_S_all 1.067
_refine_ls_R_factor_all 0.0433
_refine_ls_R_factor_gt 0.0380
_refine_ls_shift/su_max 0.000
_refine_ls_shift/su_mean 0.000
_refine_ls_structure_factor_coef Fsqd
_refine_ls_weighting_details 'w=1/[\s^2^(Fo^2^)+(0.0516P)^2^+0.4467P] where P=(Fo^2^+2Fc^2^)/3'
_refine_ls_weighting_scheme calc
_refine_ls_wR_factor_gt 0.1044
_refine_ls_wR_factor_ref 0.1083
_reflns_Friedel_coverage 0.000
_reflns_number_gt 2952
_reflns_number_total 3369
_reflns_threshold_expression 'I > 2\s(I)'
_cod_data_source_file d5dt01095k2.cif
_cod_data_source_block ad67
_cod_depositor_comments 'Adding full bibliography for 7718978--7718982.cif.'
_cod_database_code 7718978
_shelx_shelxl_version_number 2019/3
_chemical_oxdiff_formula 'C19 H14 O7'
_chemical_oxdiff_usercomment AKME28
_shelx_space_group_comment
;
The symmetry employed for this shelxl refinement is uniquely defined
by the following loop, which should always be used as a source of
symmetry information in preference to the above space-group names.
They are only intended as comments.
;
_shelx_estimated_absorpt_t_max 0.935
_shelx_estimated_absorpt_t_min 0.876
_olex2_refinement_description
;
1. Fixed Uiso
 At 1.2 times of:
  All C(H) groups
 At 1.5 times of:
  All C(H,H,H) groups
2. Restrained distances
 O1-H1
 0.88 with sigma of 0.001
3. Others
 Sof(O8)=1-FVAR(1)
 Sof(O7)=FVAR(1)
4.a Aromatic/amide H refined with riding coordinates:
 C4(H4), C8(H8), C2(H2), C15(H15), C11(H11), C14(H14), C12(H12)
4.b Idealised Me refined as rotating group:
 C19(H191,H192,H193), C17(H171,H172,H173)
;
_olex2_exptl_crystal_mounting_method 'The crystal was mounted on a MiTeGen loop'
_olex2_submission_special_instructions 'No special instructions were received'
_oxdiff_exptl_absorpt_empirical_details
;
Empirical correction (ABSPACK) includes:
- Absorption correction using spherical harmonics
- Frame scaling
;
_oxdiff_exptl_absorpt_empirical_full_max 1.173
_oxdiff_exptl_absorpt_empirical_full_min 0.875

loop_
_space_group_symop_operation_xyz
'x, y, z'
'-x+1/2, y+1/2, -z+1/2'
'-x, -y, -z'
'x-1/2, -y-1/2, z-1/2'

loop_
_atom_site_label
_atom_site_type_symbol
_atom_site_fract_x
_atom_site_fract_y
_atom_site_fract_z
_atom_site_U_iso_or_equiv
_atom_site_adp_type
_atom_site_occupancy
_atom_site_site_symmetry_order
_atom_site_calc_flag
_atom_site_refinement_flags_posn
_atom_site_refinement_flags_adp
_atom_site_refinement_flags_occupancy
_atom_site_disorder_assembly
_atom_site_disorder_group
O3 O 0.67865(5) 0.64852(19) 0.53137(5) 0.0347(2) Uani 1 1 d . . . . .
O4 O 0.80436(6) 0.9412(2) 0.35230(5) 0.0382(2) Uani 1 1 d . . . . .
O2 O 0.56096(6) 0.0461(2) 0.40219(6) 0.0419(2) Uani 1 1 d . . . . .
O1 O 0.62949(6) 0.1962(2) 0.30105(6) 0.0424(3) Uani 1 1 d D . . . .
H1 H 0.5992(10) 0.119(4) 0.3259(9) 0.076(7) Uiso 1 1 d D . . . .
O6 O 0.58483(6) 0.8316(2) 0.82421(5) 0.0475(3) Uani 1 1 d . . . . .
O5 O 0.91531(6) 0.7976(3) 0.43321(7) 0.0549(3) Uani 1 1 d . . . . .
C6 C 0.65153(7) 0.4092(3) 0.41748(7) 0.0339(3) Uani 1 1 d . . . . .
C1 C 0.66673(8) 0.3863(3) 0.34824(8) 0.0363(3) Uani 1 1 d . . . . .
C5 C 0.69076(7) 0.6114(3) 0.46398(7) 0.0331(3) Uani 1 1 d . . . . .
C4 C 0.74366(8) 0.7886(3) 0.44492(7) 0.0342(3) Uani 1 1 d . . . . .
H4 H 0.769636 0.925656 0.477164 0.041 Uiso 1 1 calc R U . . .
C9 C 0.62676(7) 0.4876(3) 0.55458(7) 0.0342(3) Uani 1 1 d . . . . .
C7 C 0.59678(8) 0.2318(3) 0.44167(8) 0.0362(3) Uani 1 1 d . . . . .
C10 C 0.61998(7) 0.5680(3) 0.62696(7) 0.0356(3) Uani 1 1 d . . . . .
C8 C 0.58727(8) 0.2854(3) 0.51313(8) 0.0371(3) Uani 1 1 d . . . . .
H8 H 0.552330 0.175944 0.531742 0.044 Uiso 1 1 calc R U . . .
C3 C 0.75662(7) 0.7560(3) 0.37710(7) 0.0350(3) Uani 1 1 d . . . . .
C2 C 0.71999(8) 0.5587(3) 0.32815(7) 0.0369(3) Uani 1 1 d . . . . .
H2 H 0.731166 0.542207 0.282016 0.044 Uiso 1 1 calc R U . . .
C16 C 0.88386(8) 0.9502(3) 0.38596(8) 0.0397(3) Uani 1 1 d . . . . .
C15 C 0.66537(8) 0.7798(3) 0.66427(8) 0.0401(3) Uani 1 1 d . . . . .
H15 H 0.702952 0.867857 0.643761 0.048 Uiso 1 1 calc R U . . .
C13 C 0.60077(8) 0.7324(3) 0.76032(8) 0.0408(3) Uani 1 1 d . . . . .
C11 C 0.56604(9) 0.4367(3) 0.65856(8) 0.0414(3) Uani 1 1 d . . . . .
H11 H 0.535726 0.289729 0.634129 0.050 Uiso 1 1 calc R U . . .
C18 C 0.63386(9) 0.7595(3) 0.88884(8) 0.0429(3) Uani 1 1 d . . . . .
C14 C 0.65584(9) 0.8623(3) 0.73124(8) 0.0432(3) Uani 1 1 d . . . . .
H14 H 0.686753 1.006150 0.756762 0.052 Uiso 1 1 calc R U . . .
C12 C 0.55673(9) 0.5199(3) 0.72519(8) 0.0445(3) Uani 1 1 d . . . . .
H12 H 0.520078 0.430680 0.746580 0.053 Uiso 1 1 calc R U . . .
C19 C 0.60870(9) 0.8837(4) 0.95025(8) 0.0456(4) Uani 1 1 d . . . . .
H191 H 0.606223 1.078640 0.944061 0.068 Uiso 1 1 calc R U . . .
H192 H 0.647441 0.838734 0.996306 0.068 Uiso 1 1 calc R U . . .
H193 H 0.555844 0.815849 0.950915 0.068 Uiso 1 1 calc R U . . .
C17 C 0.92336(9) 1.1726(4) 0.35641(9) 0.0481(4) Uani 1 1 d . . . . .
H171 H 0.902869 1.178536 0.303257 0.072 Uiso 1 1 calc R U . . .
H172 H 0.981248 1.142577 0.369282 0.072 Uiso 1 1 calc R U . . .
H173 H 0.911948 1.342896 0.377238 0.072 Uiso 1 1 calc R U . . .
O8 O 0.6819(15) 0.586(6) 0.8928(4) 0.089(4) Uani 0.65(6) 1 d . . P A 2
O7 O 0.6987(6) 0.664(3) 0.8932(7) 0.051(3) Uani 0.35(6) 1 d . . P A 1

loop_
_atom_site_aniso_label
_atom_site_aniso_U_11
_atom_site_aniso_U_22
_atom_site_aniso_U_33
_atom_site_aniso_U_23
_atom_site_aniso_U_13
_atom_site_aniso_U_12
O3 0.0329(4) 0.0343(5) 0.0381(5) 0.0001(4) 0.0114(4) -0.0053(4)
O4 0.0352(5) 0.0405(6) 0.0411(5) 0.0026(4) 0.0138(4) -0.0044(4)
O2 0.0379(5) 0.0353(5) 0.0508(6) -0.0043(4) 0.0089(4) -0.0063(4)
O1 0.0443(5) 0.0385(6) 0.0435(5) -0.0077(4) 0.0101(4) -0.0053(4)
O6 0.0420(5) 0.0612(7) 0.0397(5) 0.0019(5) 0.0111(4) 0.0136(5)
O5 0.0364(5) 0.0594(7) 0.0673(7) 0.0152(6) 0.0110(5) -0.0002(5)
C6 0.0295(6) 0.0302(6) 0.0408(7) 0.0013(5) 0.0069(5) 0.0015(5)
C1 0.0337(6) 0.0315(7) 0.0420(7) -0.0018(5) 0.0066(5) 0.0016(5)
C5 0.0296(6) 0.0330(7) 0.0366(6) 0.0020(5) 0.0083(5) 0.0016(5)
C4 0.0309(6) 0.0325(7) 0.0385(7) 0.0002(5) 0.0078(5) -0.0020(5)
C9 0.0269(6) 0.0334(7) 0.0426(7) 0.0066(6) 0.0098(5) 0.0004(5)
C7 0.0293(6) 0.0311(7) 0.0464(7) 0.0014(6) 0.0065(5) 0.0004(5)
C10 0.0292(6) 0.0372(7) 0.0401(7) 0.0052(6) 0.0089(5) 0.0016(5)
C8 0.0302(6) 0.0348(7) 0.0463(7) 0.0037(6) 0.0103(5) -0.0019(5)
C3 0.0312(6) 0.0336(7) 0.0409(7) 0.0038(6) 0.0106(5) 0.0001(5)
C2 0.0371(7) 0.0370(7) 0.0369(6) 0.0006(6) 0.0105(5) 0.0031(6)
C16 0.0357(7) 0.0415(8) 0.0445(7) -0.0036(6) 0.0155(6) -0.0014(6)
C15 0.0357(7) 0.0438(8) 0.0410(7) 0.0022(6) 0.0106(5) -0.0039(6)
C13 0.0364(7) 0.0492(9) 0.0368(7) 0.0041(6) 0.0096(5) 0.0085(6)
C11 0.0378(7) 0.0424(8) 0.0462(7) 0.0012(6) 0.0146(6) -0.0044(6)
C18 0.0395(7) 0.0472(9) 0.0415(7) 0.0044(6) 0.0095(6) 0.0062(7)
C14 0.0394(7) 0.0470(8) 0.0420(7) -0.0010(6) 0.0082(6) -0.0040(6)
C12 0.0379(7) 0.0517(9) 0.0472(8) 0.0053(7) 0.0172(6) -0.0015(7)
C19 0.0376(7) 0.0545(9) 0.0438(8) -0.0053(7) 0.0091(6) 0.0024(7)
C17 0.0446(8) 0.0513(9) 0.0538(9) -0.0027(7) 0.0228(7) -0.0097(7)
O8 0.111(6) 0.113(8) 0.0432(18) 0.019(3) 0.023(3) 0.078(6)
O7 0.036(6) 0.067(5) 0.048(3) -0.001(3) 0.0101(19) 0.016(4)

loop_
_atom_type_symbol
_atom_type_description
_atom_type_scat_dispersion_real
_atom_type_scat_dispersion_imag
_atom_type_scat_source
C C 0.0181 0.0091 'International Tables Vol C Tables 4.2.6.8 and 6.1.1.4'
H H 0.0000 0.0000 'International Tables Vol C Tables 4.2.6.8 and 6.1.1.4'
O O 0.0492 0.0322 'International Tables Vol C Tables 4.2.6.8 and 6.1.1.4'

loop_
_exptl_crystal_face_index_h
_exptl_crystal_face_index_k
_exptl_crystal_face_index_l
_exptl_crystal_face_perp_dist
6 2 5 0.0515
-10 -1 0 0.0409
-6 -2 -5 0.0400
5 -2 -10 0.0257
11 0 -6 0.0357
9 0 4 0.0493
2 -2 8 0.0656
-6 -3 5 0.0571
-10 0 -3 0.0391
6 3 -5 0.0504
4 0 -12 0.0356
-4 -1 -10 0.0344
-8 -1 10 0.0451
3 1 11 0.0337
-9 0 10 0.0293
-8 2 8 0.0442
-5 1 -9 0.0399
2 2 -9 0.0454

loop_
_geom_angle_atom_site_label_1
_geom_angle_atom_site_label_2
_geom_angle_atom_site_label_3
_geom_angle
_geom_angle_site_symmetry_1
_geom_angle_site_symmetry_3
_geom_angle_publ_flag
C9 O3 C5 120.05(11) . . ?
C16 O4 C3 118.57(11) . . ?
C1 O1 H1 101.5(14) . . ?
C18 O6 C13 118.34(11) . . ?
C1 C6 C7 122.69(12) . . ?
C5 C6 C1 118.01(12) . . ?
C5 C6 C7 119.30(12) . . ?
O1 C1 C6 120.19(12) . . ?
O1 C1 C2 119.39(13) . . ?
C2 C1 C6 120.41(13) . . ?
O3 C5 C6 121.59(12) . . ?
O3 C5 C4 115.66(12) . . ?
C4 C5 C6 122.75(12) . . ?
C5 C4 H4 121.6 . . ?
C3 C4 C5 116.75(12) . . ?
C3 C4 H4 121.6 . . ?
O3 C9 C10 111.32(11) . . ?
C8 C9 O3 121.89(12) . . ?
C8 C9 C10 126.78(12) . . ?
O2 C7 C6 121.54(13) . . ?
O2 C7 C8 122.96(13) . . ?
C8 C7 C6 115.49(12) . . ?
C15 C10 C9 120.75(12) . . ?
C15 C10 C11 119.20(13) . . ?
C11 C10 C9 120.03(13) . . ?
C9 C8 C7 121.66(12) . . ?
C9 C8 H8 119.2 . . ?
C7 C8 H8 119.2 . . ?
C4 C3 O4 119.51(12) . . ?
C4 C3 C2 123.63(13) . . ?
C2 C3 O4 116.68(12) . . ?
C1 C2 C3 118.43(13) . . ?
C1 C2 H2 120.8 . . ?
C3 C2 H2 120.8 . . ?
O4 C16 C17 110.88(13) . . ?
O5 C16 O4 122.63(13) . . ?
O5 C16 C17 126.49(14) . . ?
C10 C15 H15 119.9 . . ?
C14 C15 C10 120.29(13) . . ?
C14 C15 H15 119.9 . . ?
C14 C13 O6 119.52(14) . . ?
C12 C13 O6 118.87(13) . . ?
C12 C13 C14 121.43(14) . . ?
C10 C11 H11 119.9 . . ?
C12 C11 C10 120.24(14) . . ?
C12 C11 H11 119.9 . . ?
O6 C18 C19 111.14(13) . . ?
O8 C18 O6 121.0(5) . . ?
O8 C18 C19 126.8(4) . . ?
O7 C18 O6 121.6(7) . . ?
O7 C18 C19 124.9(6) . . ?
C15 C14 H14 120.4 . . ?
C13 C14 C15 119.17(15) . . ?
C13 C14 H14 120.4 . . ?
C13 C12 C11 119.64(14) . . ?
C13 C12 H12 120.2 . . ?
C11 C12 H12 120.2 . . ?
C18 C19 H191 109.5 . . ?
C18 C19 H192 109.5 . . ?
C18 C19 H193 109.5 . . ?
H191 C19 H192 109.5 . . ?
H191 C19 H193 109.5 . . ?
H192 C19 H193 109.5 . . ?
C16 C17 H171 109.5 . . ?
C16 C17 H172 109.5 . . ?
C16 C17 H173 109.5 . . ?
H171 C17 H172 109.5 . . ?
H171 C17 H173 109.5 . . ?
H172 C17 H173 109.5 . . ?

loop_
_geom_bond_atom_site_label_1
_geom_bond_atom_site_label_2
_geom_bond_distance
_geom_bond_site_symmetry_2
_geom_bond_publ_flag
O3 C5 1.3641(16) . ?
O3 C9 1.3627(15) . ?
O4 C3 1.4022(16) . ?
O4 C16 1.3596(17) . ?
O2 C7 1.2506(17) . ?
O1 H1 0.8802(10) . ?
O1 C1 1.3492(17) . ?
O6 C13 1.4045(17) . ?
O6 C18 1.3474(18) . ?
O5 C16 1.1954(19) . ?
C6 C1 1.4132(19) . ?
C6 C5 1.3963(19) . ?
C6 C7 1.4576(19) . ?
C1 C2 1.387(2) . ?
C5 C4 1.3887(19) . ?
C4 H4 0.9500 . ?
C4 C3 1.3752(19) . ?
C9 C10 1.4676(19) . ?
C9 C8 1.352(2) . ?
C7 C8 1.436(2) . ?
C10 C15 1.396(2) . ?
C10 C11 1.3996(19) . ?
C8 H8 0.9500 . ?
C3 C2 1.390(2) . ?
C2 H2 0.9500 . ?
C16 C17 1.489(2) . ?
C15 H15 0.9500 . ?
C15 C14 1.389(2) . ?
C13 C14 1.383(2) . ?
C13 C12 1.374(2) . ?
C11 H11 0.9500 . ?
C11 C12 1.382(2) . ?
C18 C19 1.485(2) . ?
C18 O8 1.192(8) . ?
C18 O7 1.203(12) . ?
C14 H14 0.9500 . ?
C12 H12 0.9500 . ?
C19 H191 0.9800 . ?
C19 H192 0.9800 . ?
C19 H193 0.9800 . ?
C17 H171 0.9800 . ?
C17 H172 0.9800 . ?
C17 H173 0.9800 . ?

loop_
_geom_torsion_atom_site_label_1
_geom_torsion_atom_site_label_2
_geom_torsion_atom_site_label_3
_geom_torsion_atom_site_label_4
_geom_torsion
_geom_torsion_site_symmetry_1
_geom_torsion_site_symmetry_2
_geom_torsion_site_symmetry_3
_geom_torsion_site_symmetry_4
_geom_torsion_publ_flag
O3 C5 C4 C3 -179.74(11) . . . . ?
O3 C9 C10 C15 -1.96(18) . . . . ?
O3 C9 C10 C11 176.37(12) . . . . ?
O3 C9 C8 C7 -1.1(2) . . . . ?
O4 C3 C2 C1 -174.37(12) . . . . ?
O2 C7 C8 C9 -179.97(13) . . . . ?
O1 C1 C2 C3 178.89(12) . . . . ?
O6 C13 C14 C15 -173.52(13) . . . . ?
O6 C13 C12 C11 173.63(13) . . . . ?
C6 C1 C2 C3 -1.1(2) . . . . ?
C6 C5 C4 C3 -0.3(2) . . . . ?
C6 C7 C8 C9 0.04(19) . . . . ?
C1 C6 C5 O3 179.28(12) . . . . ?
C1 C6 C5 C4 -0.12(19) . . . . ?
C1 C6 C7 O2 1.0(2) . . . . ?
C1 C6 C7 C8 -179.05(12) . . . . ?
C5 O3 C9 C10 -177.61(11) . . . . ?
C5 O3 C9 C8 1.35(18) . . . . ?
C5 C6 C1 O1 -179.17(12) . . . . ?
C5 C6 C1 C2 0.86(19) . . . . ?
C5 C6 C7 O2 -179.26(12) . . . . ?
C5 C6 C7 C8 0.73(18) . . . . ?
C5 C4 C3 O4 174.96(11) . . . . ?
C5 C4 C3 C2 0.0(2) . . . . ?
C4 C3 C2 C1 0.7(2) . . . . ?
C9 O3 C5 C6 -0.53(18) . . . . ?
C9 O3 C5 C4 178.91(11) . . . . ?
C9 C10 C15 C14 177.03(13) . . . . ?
C9 C10 C11 C12 -176.96(13) . . . . ?
C7 C6 C1 O1 0.6(2) . . . . ?
C7 C6 C1 C2 -179.36(12) . . . . ?
C7 C6 C5 O3 -0.51(19) . . . . ?
C7 C6 C5 C4 -179.90(12) . . . . ?
C10 C9 C8 C7 177.70(12) . . . . ?
C10 C15 C14 C13 -0.1(2) . . . . ?
C10 C11 C12 C13 0.0(2) . . . . ?
C8 C9 C10 C15 179.15(14) . . . . ?
C8 C9 C10 C11 -2.5(2) . . . . ?
C3 O4 C16 O5 4.0(2) . . . . ?
C3 O4 C16 C17 -175.38(12) . . . . ?
C16 O4 C3 C4 67.96(17) . . . . ?
C16 O4 C3 C2 -116.75(14) . . . . ?
C15 C10 C11 C12 1.4(2) . . . . ?
C13 O6 C18 C19 179.52(14) . . . . ?
C13 O6 C18 O8 -11(2) . . . . ?
C13 O6 C18 O7 16.2(8) . . . . ?
C11 C10 C15 C14 -1.3(2) . . . . ?
C18 O6 C13 C14 -83.96(19) . . . . ?
C18 O6 C13 C12 100.86(17) . . . . ?
C14 C13 C12 C11 -1.4(2) . . . . ?
C12 C13 C14 C15 1.5(2) . . . . ?

loop_
_exptl_oxdiff_crystal_face_indexfrac_h
_exptl_oxdiff_crystal_face_indexfrac_k
_exptl_oxdiff_crystal_face_indexfrac_l
_exptl_oxdiff_crystal_face_x
_exptl_oxdiff_crystal_face_y
_exptl_oxdiff_crystal_face_z
6.1475 2.0468 4.7895 0.1168 0.4761 -0.8716
-10.0783 -1.2389 0.2024 0.0041 0.0323 0.9995
-6.3862 -2.0205 -4.5732 -0.1115 -0.4539 0.8840
4.6323 -1.9220 -9.5739 -0.2320 -0.9716 0.0462
10.7661 -0.2924 -6.3651 -0.1536 -0.6551 -0.7398
9.1139 -0.1867 4.3313 0.5357 -0.1309 -0.8342
1.8815 -2.2557 7.7808 0.9720 -0.2321 -0.0382
-5.9802 -2.5497 5.4581 0.6866 -0.1612 0.7089
-9.6156 -0.1854 -3.3823 -0.4167 0.1028 0.9032
6.2055 2.5285 -5.2993 -0.6669 0.1564 -0.7285
4.4137 0.3792 -12.1362 -0.8118 -0.5589 -0.1690
-4.0472 -0.7045 -9.6486 -0.6396 -0.4437 0.6277
-7.9788 -0.8901 10.0237 0.6738 0.4619 0.5767
2.8562 0.5609 10.5178 0.6985 0.4838 -0.5273
-8.6982 0.2710 9.9836 0.4549 0.7412 0.4936
-7.6766 1.6685 8.3850 0.1254 0.9556 0.2665
-4.7042 1.1145 -8.6661 -0.8994 0.0239 0.4364
2.2163 2.1452 -9.2540 -0.9645 0.0230 -0.2631
